data_4339615
loop_
_publ_author_name
'Stamatatos, Theocharis C.'
'Papaefstathiou, Giannis S.'
'MacGillivray, Leonard R.'
'Escuer, Albert'
'Vicente, Ramon'
'Ruiz, Eliseo'
'Perlepes, Spyros P.'

_publ_section_title
;
 Ferromagnetic coupling in a 1D coordination polymer containing a
 symmetric [Cu(mu1,1-N3)2Cu(mu1,1-N3)2Cu]2+ core and based on an organic
 ligand obtained from the solid state.
;
_journal_issue 21
_journal_name_full 'Inorganic chemistry'
_journal_page_first 8843
_journal_page_last 8850
_journal_paper_doi 10.1021/ic070018b
_journal_volume 46
_journal_year 2007
_chemical_formula_sum 'C30 H34 Cu3 N24 O2'
_chemical_formula_weight 953.43
_chemical_name_systematic
;
 ?
;
_space_group_IT_number 14
_symmetry_cell_setting monoclinic
_symmetry_space_group_name_Hall '-P 2ybc'
_symmetry_space_group_name_H-M 'P 1 21/c 1'
_atom_sites_solution_hydrogens geom
_atom_sites_solution_primary direct
_atom_sites_solution_secondary difmap
_audit_creation_method SHELXL-97
_cell_angle_alpha 90.00
_cell_angle_beta 90.528(5)
_cell_angle_gamma 90.00
_cell_formula_units_Z 2
_cell_length_a 10.2656(10)
_cell_length_b 18.1161(18)
_cell_length_c 10.3473(10)
_cell_measurement_temperature 190(2)
_cell_volume 1924.2(3)
_computing_structure_refinement 'SHELXL-97 (Sheldrick, 1997)'
_diffrn_ambient_temperature 190(2)
_diffrn_measured_fraction_theta_full 0.999
_diffrn_measured_fraction_theta_max 0.999
_diffrn_radiation_monochromator graphite
_diffrn_radiation_source 'fine-focus sealed tube'
_diffrn_radiation_type MoK\a
_diffrn_radiation_wavelength 0.71073
_diffrn_reflns_av_R_equivalents 0.0796
_diffrn_reflns_av_sigmaI/netI 0.0599
_diffrn_reflns_limit_h_max 11
_diffrn_reflns_limit_h_min -11
_diffrn_reflns_limit_k_max 19
_diffrn_reflns_limit_k_min -19
_diffrn_reflns_limit_l_max 11
_diffrn_reflns_limit_l_min -11
_diffrn_reflns_number 9434
_diffrn_reflns_theta_full 22.50
_diffrn_reflns_theta_max 22.50
_diffrn_reflns_theta_min 1.12
_exptl_absorpt_coefficient_mu 1.709
_exptl_absorpt_correction_T_max 0.8754
_exptl_absorpt_correction_T_min 0.7372
_exptl_absorpt_correction_type multi-scan
_exptl_crystal_colour green
_exptl_crystal_density_diffrn 1.646
_exptl_crystal_density_method 'not measured'
_exptl_crystal_description prism
_exptl_crystal_F_000 970
_exptl_crystal_size_max 0.19
_exptl_crystal_size_mid 0.12
_exptl_crystal_size_min 0.08
_refine_diff_density_max 0.571
_refine_diff_density_min -0.652
_refine_diff_density_rms 0.151
_refine_ls_extinction_method none
_refine_ls_goodness_of_fit_ref 1.246
_refine_ls_hydrogen_treatment constr
_refine_ls_matrix_type full
_refine_ls_number_parameters 269
_refine_ls_number_reflns 2513
_refine_ls_number_restraints 0
_refine_ls_restrained_S_all 1.246
_refine_ls_R_factor_all 0.0635
_refine_ls_R_factor_gt 0.0549
_refine_ls_shift/su_max 0.000
_refine_ls_shift/su_mean 0.000
_refine_ls_structure_factor_coef Fsqd
_refine_ls_weighting_details 'calc w=1/[\s^2^(Fo^2^)+(0.0685P)^2^+3.7607P] where P=(Fo^2^+2Fc^2^)/3'
_refine_ls_weighting_scheme calc
_refine_ls_wR_factor_gt 0.1233
_refine_ls_wR_factor_ref 0.1394
_reflns_number_gt 2351
_reflns_number_total 2513
_reflns_threshold_expression >2sigma(I)
_cod_data_source_file ic070018b-file003.cif
_cod_data_source_block mac393
_cod_original_sg_symbol_H-M P21/c
_cod_database_code 4339615

loop_
_symmetry_equiv_pos_as_xyz
'x, y, z'
'-x, y+1/2, -z+1/2'
'-x, -y, -z'
'x, -y-1/2, z-1/2'

loop_
_atom_site_label
_atom_site_type_symbol
_atom_site_fract_x
_atom_site_fract_y
_atom_site_fract_z
_atom_site_U_iso_or_equiv
_atom_site_adp_type
_atom_site_occupancy
_atom_site_symmetry_multiplicity
_atom_site_calc_flag
_atom_site_refinement_flags
Cu1 Cu 0.77527(11) 0.05646(5) 0.29713(10) 0.0175(3) Uani 1 1 d .
Cu2 Cu 1.0000 0.0000 0.5000 0.0209(4) Uani 1 2 d S
C1 C 0.6089(10) 0.1843(4) 0.2201(8) 0.025(2) Uani 1 1 d .
H1 H 0.6795 0.1936 0.1636 0.030 Uiso 1 1 calc R
C2 C 0.4987(9) 0.2279(4) 0.2108(9) 0.026(2) Uani 1 1 d .
H2 H 0.4936 0.2670 0.1497 0.031 Uiso 1 1 calc R
C3 C 0.3964(10) 0.2134(5) 0.2924(10) 0.033(2) Uani 1 1 d .
H3 H 0.3183 0.2413 0.2866 0.039 Uiso 1 1 calc R
C4 C 0.4093(9) 0.1568(4) 0.3838(8) 0.021(2) Uani 1 1 d .
H4 H 0.3406 0.1470 0.4423 0.025 Uiso 1 1 calc R
C5 C 0.5214(9) 0.1154(4) 0.3888(8) 0.018(2) Uani 1 1 d .
C6 C 0.5483(8) 0.0529(4) 0.4821(8) 0.0139(19) Uani 1 1 d .
H6 H 0.6277 0.0648 0.5349 0.017 Uiso 1 1 calc R
C7 C 0.5602(9) -0.0282(4) 0.4285(8) 0.017(2) Uani 1 1 d .
H7 H 0.6438 -0.0496 0.4616 0.020 Uiso 1 1 calc R
C8 C 0.5507(9) -0.0441(4) 0.2838(9) 0.020(2) Uani 1 1 d .
C9 C 0.4578(8) -0.0884(4) 0.2284(8) 0.020(2) Uani 1 1 d .
H9 H 0.3862 -0.1054 0.2776 0.024 Uiso 1 1 calc R
C10 C 0.4693(9) -0.1083(5) 0.0981(9) 0.027(2) Uani 1 1 d .
H10 H 0.4063 -0.1391 0.0575 0.032 Uiso 1 1 calc R
C11 C 0.5735(9) -0.0823(5) 0.0315(8) 0.024(2) Uani 1 1 d .
H11 H 0.5859 -0.0968 -0.0557 0.028 Uiso 1 1 calc R
C12 C 0.6601(9) -0.0355(4) 0.0897(8) 0.018(2) Uani 1 1 d .
H12 H 0.7302 -0.0164 0.0406 0.021 Uiso 1 1 calc R
N1 N 0.6193(7) 0.1288(3) 0.3071(7) 0.0211(17) Uani 1 1 d .
N2 N 0.6492(7) -0.0154(3) 0.2144(6) 0.0152(16) Uani 1 1 d .
N3 N 0.8900(7) 0.1186(4) 0.4091(7) 0.0255(19) Uani 1 1 d .
N4 N 0.8375(8) 0.1554(4) 0.4899(8) 0.0267(19) Uani 1 1 d .
N5 N 0.7906(9) 0.1919(5) 0.5674(8) 0.043(2) Uani 1 1 d .
N6 N 0.9007(7) -0.0293(4) 0.3341(6) 0.0219(18) Uani 1 1 d .
N7 N 0.8550(7) -0.0916(5) 0.3339(6) 0.0210(19) Uani 1 1 d .
N8 N 0.8140(8) -0.1506(4) 0.3328(7) 0.032(2) Uani 1 1 d .
N9 N 1.1637(8) 0.0171(5) 0.4080(8) 0.036(2) Uani 1 1 d .
N10 N 1.1740(7) 0.0305(4) 0.2951(9) 0.0257(18) Uani 1 1 d .
N11 N 1.1927(10) 0.0435(5) 0.1882(10) 0.054(3) Uani 1 1 d .
O1 O 0.8380(7) 0.0987(3) 0.1114(6) 0.0278(16) Uani 1 1 d .
C13 C 0.9420(10) 0.1333(5) 0.1001(9) 0.026(2) Uani 1 1 d .
H13 H 0.9957 0.1393 0.1747 0.031 Uiso 1 1 calc R
N12 N 0.9818(7) 0.1619(4) -0.0098(7) 0.0259(18) Uani 1 1 d .
C14 C 1.1032(10) 0.2044(6) -0.0167(10) 0.042(3) Uani 1 1 d .
H14A H 1.1162 0.2214 -0.1056 0.063 Uiso 1 1 calc R
H14B H 1.1766 0.1730 0.0096 0.063 Uiso 1 1 calc R
H14C H 1.0981 0.2471 0.0412 0.063 Uiso 1 1 calc R
C15 C 0.9046(11) 0.1545(6) -0.1248(9) 0.044(3) Uani 1 1 d .
H15A H 0.9483 0.1792 -0.1966 0.066 Uiso 1 1 calc R
H15B H 0.8191 0.1771 -0.1114 0.066 Uiso 1 1 calc R
H15C H 0.8935 0.1021 -0.1452 0.066 Uiso 1 1 calc R

loop_
_atom_site_aniso_label
_atom_site_aniso_U_11
_atom_site_aniso_U_22
_atom_site_aniso_U_33
_atom_site_aniso_U_23
_atom_site_aniso_U_13
_atom_site_aniso_U_12
Cu1 0.0221(6) 0.0147(5) 0.0156(5) -0.0011(5) 0.0006(6) -0.0014(5)
Cu2 0.0188(9) 0.0259(9) 0.0179(8) -0.0008(7) -0.0002(8) -0.0019(7)
C1 0.045(6) 0.013(5) 0.016(5) -0.004(4) 0.003(5) -0.001(4)
C2 0.042(6) 0.010(4) 0.025(5) 0.008(4) 0.001(6) 0.000(4)
C3 0.040(6) 0.023(5) 0.035(6) 0.009(5) -0.008(6) 0.012(4)
C4 0.023(6) 0.016(5) 0.024(5) 0.001(4) 0.008(4) -0.003(4)
C5 0.026(6) 0.014(5) 0.013(4) 0.000(4) 0.011(4) -0.002(4)
C6 0.012(5) 0.008(4) 0.022(5) 0.004(4) -0.003(4) -0.004(3)
C7 0.033(6) 0.004(4) 0.014(4) -0.003(4) -0.003(4) 0.001(4)
C8 0.033(6) 0.006(4) 0.021(5) 0.004(4) 0.003(5) 0.000(4)
C9 0.016(5) 0.014(5) 0.029(5) -0.005(4) 0.003(4) -0.001(4)
C10 0.029(6) 0.023(5) 0.028(5) -0.008(4) 0.007(5) -0.010(4)
C11 0.040(6) 0.018(5) 0.013(5) -0.001(4) -0.008(5) 0.005(5)
C12 0.027(5) 0.015(4) 0.011(5) 0.007(4) 0.001(4) -0.008(4)
N1 0.031(5) 0.008(4) 0.024(4) -0.004(4) -0.004(4) -0.003(3)
N2 0.019(4) 0.013(4) 0.013(4) -0.001(3) 0.000(4) 0.001(3)
N3 0.027(5) 0.024(4) 0.026(4) -0.014(4) 0.009(4) -0.005(4)
N4 0.041(5) 0.008(4) 0.031(5) 0.000(4) -0.006(5) -0.009(4)
N5 0.056(6) 0.034(5) 0.038(5) -0.017(4) 0.007(5) 0.000(5)
N6 0.024(5) 0.025(5) 0.016(4) -0.008(3) 0.001(3) 0.001(4)
N7 0.007(4) 0.034(6) 0.022(5) -0.005(4) 0.002(3) -0.002(4)
N8 0.043(6) 0.022(5) 0.032(5) -0.005(4) -0.020(4) -0.011(4)
N9 0.029(5) 0.051(6) 0.027(5) 0.009(5) 0.005(4) -0.002(4)
N10 0.017(4) 0.030(4) 0.030(6) 0.002(4) -0.003(4) 0.001(3)
N11 0.058(8) 0.067(7) 0.036(6) 0.012(5) 0.008(6) -0.001(5)
O1 0.034(4) 0.028(4) 0.021(3) 0.006(3) 0.009(3) -0.008(3)
C13 0.030(6) 0.019(5) 0.028(6) 0.003(4) 0.005(5) 0.007(5)
N12 0.031(5) 0.027(4) 0.020(4) -0.003(3) 0.007(4) -0.004(4)
C14 0.043(6) 0.046(6) 0.038(6) 0.000(5) 0.015(6) -0.027(5)
C15 0.045(7) 0.069(8) 0.018(5) -0.001(5) 0.007(5) -0.012(6)

loop_
_atom_type_symbol
_atom_type_description
_atom_type_scat_dispersion_real
_atom_type_scat_dispersion_imag
_atom_type_scat_source
C C 0.0033 0.0016 'International Tables Vol C Tables 4.2.6.8 and 6.1.1.4'
H H 0.0000 0.0000 'International Tables Vol C Tables 4.2.6.8 and 6.1.1.4'
N N 0.0061 0.0033 'International Tables Vol C Tables 4.2.6.8 and 6.1.1.4'
O O 0.0106 0.0060 'International Tables Vol C Tables 4.2.6.8 and 6.1.1.4'
Cu Cu 0.3201 1.2651 'International Tables Vol C Tables 4.2.6.8 and 6.1.1.4'

loop_
_geom_angle_atom_site_label_1
_geom_angle_atom_site_label_2
_geom_angle_atom_site_label_3
_geom_angle
_geom_angle_site_symmetry_1
_geom_angle_site_symmetry_3
N3 Cu1 N2 169.5(3) . .
N3 Cu1 N6 87.3(3) . .
N2 Cu1 N6 89.4(3) . .
N3 Cu1 N1 93.8(3) . .
N2 Cu1 N1 86.3(3) . .
N6 Cu1 N1 162.4(3) . .
N3 Cu1 O1 97.9(3) . .
N2 Cu1 O1 92.6(2) . .
N6 Cu1 O1 104.0(3) . .
N1 Cu1 O1 93.3(3) . .
N9 Cu2 N9 180.0(3) 3_756 .
N9 Cu2 N6 86.8(3) 3_756 .
N9 Cu2 N6 93.2(3) . .
N9 Cu2 N6 93.2(3) 3_756 3_756
N9 Cu2 N6 86.8(3) . 3_756
N6 Cu2 N6 180.000(1) . 3_756
N1 C1 C2 122.0(9) . .
C3 C2 C1 118.4(8) . .
C2 C3 C4 119.1(9) . .
C5 C4 C3 119.9(9) . .
N1 C5 C4 120.7(8) . .
N1 C5 C6 113.8(7) . .
C4 C5 C6 125.5(8) . .
C5 C6 C7 118.5(7) . 3_656
C5 C6 C7 119.2(7) . .
C7 C6 C7 90.0(6) 3_656 .
C6 C7 C8 120.0(7) 3_656 .
C6 C7 C6 90.0(6) 3_656 .
C8 C7 C6 121.1(7) . .
N2 C8 C9 121.7(8) . .
N2 C8 C7 114.1(8) . .
C9 C8 C7 124.0(8) . .
C8 C9 C10 119.3(9) . .
C11 C10 C9 118.2(8) . .
C10 C11 C12 120.2(8) . .
N2 C12 C11 122.1(8) . .
C5 N1 C1 119.9(8) . .
C5 N1 Cu1 120.1(6) . .
C1 N1 Cu1 119.5(6) . .
C12 N2 C8 118.4(7) . .
C12 N2 Cu1 121.4(6) . .
C8 N2 Cu1 120.2(6) . .
N4 N3 Cu1 116.8(6) . .
N5 N4 N3 177.9(9) . .
N7 N6 Cu1 117.3(6) . .
N7 N6 Cu2 115.3(6) . .
Cu1 N6 Cu2 105.4(3) . .
N8 N7 N6 178.8(9) . .
N10 N9 Cu2 126.0(7) . .
N11 N10 N9 175.5(10) . .
C13 O1 Cu1 121.5(6) . .
O1 C13 N12 123.5(9) . .
C13 N12 C15 120.5(8) . .
C13 N12 C14 121.2(8) . .
C15 N12 C14 118.3(8) . .

loop_
_geom_bond_atom_site_label_1
_geom_bond_atom_site_label_2
_geom_bond_distance
_geom_bond_site_symmetry_2
Cu1 N3 1.994(7) .
Cu1 N2 2.021(7) .
Cu1 N6 2.052(8) .
Cu1 N1 2.072(7) .
Cu1 O1 2.172(6) .
Cu2 N9 1.964(9) 3_756
Cu2 N9 1.964(9) .
Cu2 N6 2.058(7) .
Cu2 N6 2.058(7) 3_756
C1 N1 1.354(11) .
C1 C2 1.383(12) .
C2 C3 1.378(13) .
C3 C4 1.401(12) .
C4 C5 1.374(12) .
C5 N1 1.341(11) .
C5 C6 1.513(11) .
C6 C7 1.521(12) 3_656
C6 C7 1.575(11) .
C7 C6 1.521(12) 3_656
C7 C8 1.528(12) .
C8 N2 1.349(11) .
C8 C9 1.368(12) .
C9 C10 1.401(13) .
C10 C11 1.361(13) .
C11 C12 1.365(12) .
C12 N2 1.346(11) .
N3 N4 1.200(11) .
N4 N5 1.149(11) .
N6 N7 1.222(11) .
N7 N8 1.148(10) .
N9 N10 1.198(12) .
N10 N11 1.149(12) .
O1 C13 1.245(11) .
C13 N12 1.319(12) .
N12 C15 1.430(12) .
N12 C14 1.467(11) .
